data_4306116
loop_
_publ_author_name
'Jonathan A. Kitchen'
'Andy Noble'
'Carsten D. Brandt'
'Boujemaa Moubaraki'
'Keith S. Murray'
'Sally Brooker'

_publ_section_title
;
High and Low Spin Mononuclear and Dinuclear Iron(II) Complexes of 4-Amino
and 4-Pyrrolyl-3,5-di(2-pyridyl)-4H-1,2,4-triazoles
;
_journal_name_full 'Inorganic Chemistry'
_journal_page_first 9450
_journal_page_last 9458
_journal_paper_doi 10.1021/ic801039j
_journal_volume 47
_journal_year 2008
_chemical_formula_sum 'C26 H28 Cl2 Fe N12 O2'
_chemical_formula_weight 667.35
_chemical_name_systematic
; 
 ? 
;
_space_group_IT_number 15
_symmetry_cell_setting monoclinic
_symmetry_space_group_name_Hall '-C 2yc'
_symmetry_space_group_name_H-M 'C 1 2/c 1'
_atom_sites_solution_hydrogens geom
_atom_sites_solution_primary direct
_atom_sites_solution_secondary difmap
_audit_creation_method SHELXL-97
_cell_angle_alpha 90.00
_cell_angle_beta 128.057(2)
_cell_angle_gamma 90.00
_cell_formula_units_Z 4
_cell_length_a 20.4943(11)
_cell_length_b 11.0559(5)
_cell_length_c 16.5330(8)
_cell_measurement_temperature 85(2)
_cell_volume 2949.7(3)
_computing_structure_refinement 'SHELXL-97 (Sheldrick, 1997)'
_computing_structure_solution 'SHELXS-97 (Sheldrick, 1990)'
_diffrn_ambient_temperature 85(2)
_diffrn_measured_fraction_theta_full 1.000
_diffrn_measured_fraction_theta_max 1.000
_diffrn_measurement_device_type 'Bruker Kappa APEX II area detector'
_diffrn_measurement_method 'CCD area detector'
_diffrn_radiation_monochromator graphite
_diffrn_radiation_source 'fine-focus sealed tube'
_diffrn_radiation_type MoK\a
_diffrn_radiation_wavelength 0.71073
_diffrn_reflns_av_R_equivalents 0.0358
_diffrn_reflns_av_sigmaI/netI 0.0127
_diffrn_reflns_limit_h_max 25
_diffrn_reflns_limit_h_min -25
_diffrn_reflns_limit_k_max 13
_diffrn_reflns_limit_k_min -13
_diffrn_reflns_limit_l_max 20
_diffrn_reflns_limit_l_min -20
_diffrn_reflns_number 55471
_diffrn_reflns_theta_full 26.40
_diffrn_reflns_theta_max 26.40
_diffrn_reflns_theta_min 2.23
_exptl_absorpt_coefficient_mu 0.741
_exptl_absorpt_correction_T_max 1.000
_exptl_absorpt_correction_T_min 0.847
_exptl_absorpt_correction_type multi-scan
_exptl_absorpt_process_details 'SCALE (Bruker AXS Inc.)'
_exptl_crystal_colour orange
_exptl_crystal_density_diffrn 1.503
_exptl_crystal_density_method 'not measured'
_exptl_crystal_description block
_exptl_crystal_F_000 1376
_exptl_crystal_size_max 0.12
_exptl_crystal_size_mid 0.08
_exptl_crystal_size_min 0.04
_refine_diff_density_max 0.809
_refine_diff_density_min -0.736
_refine_diff_density_rms 0.068
_refine_ls_extinction_method none
_refine_ls_goodness_of_fit_ref 1.102
_refine_ls_hydrogen_treatment mixed
_refine_ls_matrix_type full
_refine_ls_number_parameters 206
_refine_ls_number_reflns 3031
_refine_ls_number_restraints 0
_refine_ls_restrained_S_all 1.102
_refine_ls_R_factor_all 0.0390
_refine_ls_R_factor_gt 0.0358
_refine_ls_shift/su_max 0.000
_refine_ls_shift/su_mean 0.000
_refine_ls_structure_factor_coef Fsqd
_refine_ls_weighting_details 'calc w=1/[\s^2^(Fo^2^)+(0.0413P)^2^+7.9737P] where P=(Fo^2^+2Fc^2^)/3'
_refine_ls_weighting_scheme calc
_refine_ls_wR_factor_gt 0.0925
_refine_ls_wR_factor_ref 0.0948
_reflns_number_gt 2817
_reflns_number_total 3031
_reflns_threshold_expression >2sigma(I)
_cod_data_source_file ic801039j_si_001_1.cif
_cod_data_source_block an002
_cod_depositor_comments
;
The following automatic conversions were performed:
'_symmetry_cell_setting' value 'Monoclinic' changed to 'monoclinic'
according to '/home/saulius/struct/CIF-dictionaries/cif_core.dic'
dictionary named 'cif_core.dic' version 2.4.1 from 2010-06-29.

Automatic conversion script
Id: cif_fix_enum 1527 2010-12-29 10:47:43Z saulius 
;
_cod_database_code 4306116

loop_
_symmetry_equiv_pos_as_xyz
'x, y, z'
'-x, y, -z+1/2'
'x+1/2, y+1/2, z'
'-x+1/2, y+1/2, -z+1/2'
'-x, -y, -z'
'x, -y, z-1/2'
'-x+1/2, -y+1/2, -z'
'x+1/2, -y+1/2, z-1/2'

loop_
_atom_site_label
_atom_site_type_symbol
_atom_site_fract_x
_atom_site_fract_y
_atom_site_fract_z
_atom_site_U_iso_or_equiv
_atom_site_adp_type
_atom_site_occupancy
_atom_site_symmetry_multiplicity
_atom_site_calc_flag
_atom_site_refinement_flags
_atom_site_disorder_assembly
_atom_site_disorder_group
Fe1 Fe 0.0000 0.5000 0.0000 0.01439(12) Uani 1 2 d S . .
Cl1 Cl -0.10758(3) 0.65337(5) -0.05970(4) 0.02498(15) Uani 1 1 d . . .
N1 N 0.07748(10) 0.58590(15) 0.15154(12) 0.0159(3) Uani 1 1 d . . .
C1 C 0.08112(13) 0.5521(2) 0.23189(16) 0.0203(4) Uani 1 1 d . . .
H1 H 0.0434 0.4924 0.2219 0.024 Uiso 1 1 calc R . .
C2 C 0.13771(14) 0.6008(2) 0.32936(17) 0.0252(5) Uani 1 1 d . . .
H2 H 0.1380 0.5763 0.3846 0.030 Uiso 1 1 calc R . .
C3 C 0.19368(14) 0.6859(2) 0.34415(16) 0.0256(5) Uani 1 1 d . . .
H3 H 0.2341 0.7189 0.4105 0.031 Uiso 1 1 calc R . .
C4 C 0.19044(13) 0.72299(19) 0.26124(16) 0.0206(4) Uani 1 1 d . . .
H4 H 0.2281 0.7816 0.2697 0.025 Uiso 1 1 calc R . .
C5 C 0.13067(12) 0.67192(18) 0.16610(15) 0.0154(4) Uani 1 1 d . . .
C6 C 0.12036(12) 0.69743(18) 0.07119(14) 0.0145(4) Uani 1 1 d . . .
N2 N 0.07264(10) 0.62827(15) -0.01035(12) 0.0156(3) Uani 1 1 d . . .
N3 N 0.07690(10) 0.66764(15) -0.08587(12) 0.0159(3) Uani 1 1 d . . .
C7 C 0.12702(12) 0.76136(18) -0.04795(15) 0.0151(4) Uani 1 1 d . . .
N5 N 0.15552(10) 0.78369(15) 0.05087(12) 0.0152(3) Uani 1 1 d . . .
N6 N 0.20347(13) 0.88176(17) 0.11705(15) 0.0227(4) Uani 1 1 d . . .
H6A H 0.2441(18) 0.885(3) 0.117(2) 0.027 Uiso 1 1 d . . .
H6B H 0.1684(17) 0.949(3) 0.079(2) 0.027 Uiso 1 1 d . . .
C8 C 0.15011(12) 0.82837(18) -0.10378(15) 0.0155(4) Uani 1 1 d . . .
C9 C 0.10856(14) 0.8036(2) -0.20766(16) 0.0228(4) Uani 1 1 d . . .
H9 H 0.0659 0.7444 -0.2423 0.027 Uiso 1 1 calc R . .
C10 C 0.13123(16) 0.8674(2) -0.25900(18) 0.0280(5) Uani 1 1 d . . .
H10 H 0.1044 0.8528 -0.3297 0.034 Uiso 1 1 calc R . .
C11 C 0.19359(15) 0.9529(2) -0.20557(18) 0.0245(5) Uani 1 1 d . . .
H11 H 0.2098 0.9988 -0.2391 0.029 Uiso 1 1 calc R . .
C12 C 0.23185(14) 0.9702(2) -0.10234(17) 0.0216(4) Uani 1 1 d . . .
H12 H 0.2750 1.0285 -0.0661 0.026 Uiso 1 1 calc R . .
N4 N 0.21158(11) 0.90943(16) -0.05061(13) 0.0188(4) Uani 1 1 d . . .
O20 O -0.0893(2) 0.9179(2) 0.0108(2) 0.0774(9) Uani 1 1 d . . .
H20 H -0.083(3) 0.846(4) -0.010(4) 0.093 Uiso 1 1 d . . .
C21 C -0.0379(3) 0.9059(4) 0.1182(3) 0.0941(18) Uani 1 1 d . . .
H21A H 0.0085 0.8521 0.1406 0.113 Uiso 1 1 calc R . .
H21B H -0.0698 0.8717 0.1387 0.113 Uiso 1 1 calc R . .
H21C H -0.0165 0.9855 0.1501 0.113 Uiso 1 1 calc R . .

loop_
_atom_site_aniso_label
_atom_site_aniso_U_11
_atom_site_aniso_U_22
_atom_site_aniso_U_33
_atom_site_aniso_U_23
_atom_site_aniso_U_13
_atom_site_aniso_U_12
Fe1 0.0122(2) 0.0161(2) 0.0123(2) 0.00084(14) 0.00631(17) -0.00315(14)
Cl1 0.0175(3) 0.0217(3) 0.0317(3) 0.0072(2) 0.0131(2) 0.00312(19)
N1 0.0148(8) 0.0182(8) 0.0143(8) 0.0012(6) 0.0088(7) -0.0006(6)
C1 0.0198(10) 0.0228(10) 0.0193(10) 0.0021(8) 0.0126(9) -0.0021(8)
C2 0.0299(11) 0.0313(12) 0.0168(10) 0.0018(9) 0.0156(9) -0.0031(9)
C3 0.0272(11) 0.0310(12) 0.0140(10) -0.0037(9) 0.0104(9) -0.0059(9)
C4 0.0203(10) 0.0215(10) 0.0188(10) -0.0017(8) 0.0114(9) -0.0046(8)
C5 0.0157(9) 0.0164(9) 0.0148(9) 0.0019(7) 0.0097(8) 0.0008(7)
C6 0.0134(9) 0.0153(9) 0.0148(9) 0.0011(7) 0.0086(8) 0.0000(7)
N2 0.0141(8) 0.0181(8) 0.0134(8) 0.0011(6) 0.0079(7) -0.0010(6)
N3 0.0159(8) 0.0184(8) 0.0131(8) 0.0018(6) 0.0089(7) -0.0017(6)
C7 0.0148(9) 0.0159(9) 0.0143(9) 0.0010(7) 0.0089(8) 0.0012(7)
N5 0.0165(8) 0.0155(8) 0.0145(8) -0.0019(6) 0.0100(7) -0.0036(6)
N6 0.0292(10) 0.0195(9) 0.0228(9) -0.0088(8) 0.0177(9) -0.0125(8)
C8 0.0159(9) 0.0149(9) 0.0178(9) 0.0014(7) 0.0114(8) 0.0011(7)
C9 0.0285(11) 0.0221(10) 0.0213(10) -0.0046(9) 0.0172(9) -0.0061(9)
C10 0.0428(14) 0.0270(12) 0.0229(11) -0.0031(9) 0.0246(11) -0.0048(10)
C11 0.0347(12) 0.0216(11) 0.0301(12) 0.0027(9) 0.0264(11) -0.0003(9)
C12 0.0224(10) 0.0192(10) 0.0267(11) 0.0020(8) 0.0169(9) -0.0024(8)
N4 0.0178(8) 0.0205(9) 0.0190(8) 0.0015(7) 0.0118(7) -0.0016(7)
O20 0.122(3) 0.0398(14) 0.0586(16) 0.0014(12) 0.0496(17) 0.0249(15)
C21 0.066(3) 0.066(3) 0.077(3) -0.029(2) 0.007(2) 0.014(2)

loop_
_atom_type_symbol
_atom_type_description
_atom_type_scat_dispersion_real
_atom_type_scat_dispersion_imag
_atom_type_scat_source
C C 0.0033 0.0016 'International Tables Vol C Tables 4.2.6.8 and 6.1.1.4'
H H 0.0000 0.0000 'International Tables Vol C Tables 4.2.6.8 and 6.1.1.4'
N N 0.0061 0.0033 'International Tables Vol C Tables 4.2.6.8 and 6.1.1.4'
O O 0.0106 0.0060 'International Tables Vol C Tables 4.2.6.8 and 6.1.1.4'
Cl Cl 0.1484 0.1585 'International Tables Vol C Tables 4.2.6.8 and 6.1.1.4'
Fe Fe 0.3463 0.8444 'International Tables Vol C Tables 4.2.6.8 and 6.1.1.4'

loop_
_geom_angle_atom_site_label_1
_geom_angle_atom_site_label_2
_geom_angle_atom_site_label_3
_geom_angle
_geom_angle_site_symmetry_1
_geom_angle_site_symmetry_3
_geom_angle_publ_flag
N2 Fe1 N2 180.00(12) 5_565 . ?
N2 Fe1 N1 75.78(6) 5_565 5_565 ?
N2 Fe1 N1 104.22(6) . 5_565 ?
N2 Fe1 N1 104.22(6) 5_565 . y
N2 Fe1 N1 75.78(6) . . y
N1 Fe1 N1 180.00(8) 5_565 . ?
N2 Fe1 Cl1 89.61(5) 5_565 . y
N2 Fe1 Cl1 90.39(5) . . y
N1 Fe1 Cl1 90.08(5) 5_565 . y
N1 Fe1 Cl1 89.92(5) . . y
N2 Fe1 Cl1 90.39(5) 5_565 5_565 ?
N2 Fe1 Cl1 89.61(5) . 5_565 ?
N1 Fe1 Cl1 89.92(5) 5_565 5_565 ?
N1 Fe1 Cl1 90.08(5) . 5_565 ?
Cl1 Fe1 Cl1 180.0 . 5_565 ?
C1 N1 C5 118.34(17) . . ?
C1 N1 Fe1 124.93(14) . . ?
C5 N1 Fe1 116.44(13) . . ?
N1 C1 C2 122.7(2) . . ?
N1 C1 H1 118.7 . . ?
C2 C1 H1 118.7 . . ?
C3 C2 C1 118.5(2) . . ?
C3 C2 H2 120.8 . . ?
C1 C2 H2 120.8 . . ?
C2 C3 C4 119.6(2) . . ?
C2 C3 H3 120.2 . . ?
C4 C3 H3 120.2 . . ?
C5 C4 C3 118.05(19) . . ?
C5 C4 H4 121.0 . . ?
C3 C4 H4 121.0 . . ?
N1 C5 C4 122.73(18) . . ?
N1 C5 C6 111.96(17) . . ?
C4 C5 C6 125.20(18) . . ?
N2 C6 N5 109.12(16) . . ?
N2 C6 C5 120.45(17) . . ?
N5 C6 C5 130.39(18) . . ?
C6 N2 N3 108.85(16) . . ?
C6 N2 Fe1 114.69(13) . . ?
N3 N2 Fe1 136.04(13) . . ?
C7 N3 N2 106.56(16) . . ?
N3 C7 N5 110.02(17) . . ?
N3 C7 C8 123.85(17) . . ?
N5 C7 C8 126.10(18) . . ?
C6 N5 C7 105.45(16) . . ?
C6 N5 N6 124.57(16) . . ?
C7 N5 N6 129.63(17) . . ?
N5 N6 H6A 104.3(19) . . ?
N5 N6 H6B 101.9(17) . . ?
H6A N6 H6B 109(3) . . ?
N4 C8 C9 123.52(18) . . ?
N4 C8 C7 117.45(17) . . ?
C9 C8 C7 119.02(18) . . ?
C10 C9 C8 118.2(2) . . ?
C10 C9 H9 120.9 . . ?
C8 C9 H9 120.9 . . ?
C11 C10 C9 118.9(2) . . ?
C11 C10 H10 120.6 . . ?
C9 C10 H10 120.5 . . ?
C12 C11 C10 118.7(2) . . ?
C12 C11 H11 120.7 . . ?
C10 C11 H11 120.7 . . ?
N4 C12 C11 123.7(2) . . ?
N4 C12 H12 118.1 . . ?
C11 C12 H12 118.1 . . ?
C12 N4 C8 116.90(18) . . ?
C21 O20 H20 103(3) . . ?
O20 C21 H21A 109.5 . . ?
O20 C21 H21B 109.5 . . ?
H21A C21 H21B 109.5 . . ?
O20 C21 H21C 109.5 . . ?
H21A C21 H21C 109.5 . . ?
H21B C21 H21C 109.5 . . ?

loop_
_geom_bond_atom_site_label_1
_geom_bond_atom_site_label_2
_geom_bond_distance
_geom_bond_site_symmetry_2
_geom_bond_publ_flag
Fe1 N2 2.1379(16) 5_565 ?
Fe1 N2 2.1379(16) . y
Fe1 N1 2.1899(16) 5_565 ?
Fe1 N1 2.1899(16) . y
Fe1 Cl1 2.4551(5) . y
Fe1 Cl1 2.4551(5) 5_565 ?
N1 C1 1.337(3) . ?
N1 C5 1.352(3) . ?
C1 C2 1.388(3) . ?
C1 H1 0.9500 . ?
C2 C3 1.384(3) . ?
C2 H2 0.9500 . ?
C3 C4 1.392(3) . ?
C3 H3 0.9500 . ?
C4 C5 1.385(3) . ?
C4 H4 0.9500 . ?
C5 C6 1.476(3) . ?
C6 N2 1.316(3) . ?
C6 N5 1.356(3) . ?
N2 N3 1.375(2) . ?
N3 C7 1.315(3) . ?
C7 N5 1.377(2) . ?
C7 C8 1.471(3) . ?
N5 N6 1.419(2) . ?
N6 H6A 0.83(3) . ?
N6 H6B 0.95(3) . ?
C8 N4 1.341(3) . ?
C8 C9 1.395(3) . ?
C9 C10 1.386(3) . ?
C9 H9 0.9500 . ?
C10 C11 1.384(3) . ?
C10 H10 0.9500 . ?
C11 C12 1.383(3) . ?
C11 H11 0.9500 . ?
C12 N4 1.339(3) . ?
C12 H12 0.9500 . ?
O20 C21 1.405(5) . ?
O20 H20 0.91(5) . ?
C21 H21A 0.9800 . ?
C21 H21B 0.9800 . ?
C21 H21C 0.9800 . ?

loop_
_geom_hbond_atom_site_label_D
_geom_hbond_atom_site_label_H
_geom_hbond_atom_site_label_A
_geom_hbond_distance_DH
_geom_hbond_distance_HA
_geom_hbond_distance_DA
_geom_hbond_angle_DHA
_geom_hbond_site_symmetry_A
N6 H6A N4 0.83(3) 2.43(3) 2.894(3) 116(2) .
O20 H20 Cl1 0.91(5) 2.23(5) 3.085(3) 158(4) .
N6 H6B O20 0.95(3) 2.01(3) 2.958(3) 175(3) 5_575
